data_4060304
loop_
_publ_author_name
'Sanchez-Nieves, J.'
'Frutos, L. M.'
'Royo, P.'
'Castano, O.'
'Herdtweck, E.'

_publ_section_title
;
 Trapping Unstable Terminal Ta-O Multiple Bonds of Monocyclopentadienyl Tantalum
 Complexes with a Lewis Acid
;
_journal_name_full Organometallics
_journal_paper_doi 10.1021/om0490132
_journal_year 2005
_chemical_formula_sum 'C28 H36 O2 S2 Yb2'
_chemical_formula_weight 814.77
_space_group_IT_number 4
_symmetry_cell_setting monoclinic
_symmetry_space_group_name_Hall 'P 2yb'
_symmetry_space_group_name_H-M 'P 1 21 1'
_cell_angle_alpha 90.00
_cell_angle_beta 109.020(5)
_cell_angle_gamma 90.00
_cell_formula_units_Z 2
_cell_length_a 8.132(3)
_cell_length_b 21.599(8)
_cell_length_c 8.376(3)
_cell_measurement_temperature 298(2)
_cell_volume 1390.8(9)
_diffrn_ambient_temperature 298(2)
_exptl_crystal_density_diffrn 1.946
_cod_depositor_comments
;
The following automatic conversions were performed:
'_symmetry_cell_setting' value 'Monoclinic' changed to 'monoclinic'
according to '/home/saulius/struct/CIF-dictionaries/cif_core.dic'
dictionary named 'cif_core.dic' version 2.4.1 from 2010-06-29.

Automatic conversion script
Id: cif_fix_enum 1527 2010-12-29 10:47:43Z saulius 
;
_cod_original_sg_symbol_H-M 'P 21'
_cod_database_code 4060304

loop_
_symmetry_equiv_pos_as_xyz
'x, y, z'
'-x, y+1/2, -z'

loop_
_atom_site_label
_atom_site_type_symbol
_atom_site_fract_x
_atom_site_fract_y
_atom_site_fract_z
_atom_site_U_iso_or_equiv
_atom_site_adp_type
_atom_site_occupancy
_atom_site_symmetry_multiplicity
_atom_site_calc_flag
_atom_site_refinement_flags
_atom_site_disorder_assembly
_atom_site_disorder_group
Yb1 Yb 0.40152(5) 0.59891(2) 0.36318(5) 0.02943(12) Uani 1 1 d . . .
Yb2 Yb 0.47463(5) 0.40262(2) 0.08681(5) 0.03004(12) Uani 1 1 d . . .
S1 S 0.2948(5) 0.4982(2) 0.1426(5) 0.0608(11) Uani 1 1 d . . .
S2 S 0.5210(5) 0.48384(19) 0.3526(5) 0.0662(13) Uani 1 1 d . . .
C1 C 0.0723(14) 0.5881(9) 0.3403(17) 0.059(5) Uani 1 1 d . . .
H1A H -0.0246 0.5785 0.2378 0.071 Uiso 1 1 calc R . .
C2 C 0.166(2) 0.5452(8) 0.465(2) 0.067(5) Uani 1 1 d . . .
H2A H 0.1437 0.5005 0.4609 0.080 Uiso 1 1 calc R . .
C3 C 0.268(2) 0.5771(9) 0.604(2) 0.063(5) Uani 1 1 d . . .
H3A H 0.3303 0.5586 0.7136 0.075 Uiso 1 1 calc R . .
C4 C 0.242(2) 0.6393(8) 0.574(2) 0.064(5) Uani 1 1 d . . .
H4A H 0.2840 0.6723 0.6572 0.077 Uiso 1 1 calc R . .
C5 C 0.121(2) 0.6464(9) 0.407(3) 0.075(6) Uani 1 1 d . . .
H5A H 0.0655 0.6854 0.3585 0.090 Uiso 1 1 calc R . .
C6 C 0.416(3) 0.6466(11) 0.0841(19) 0.084(7) Uani 1 1 d . . .
H6A H 0.3662 0.6271 -0.0269 0.100 Uiso 1 1 calc R . .
C7 C 0.331(2) 0.6885(9) 0.148(2) 0.072(5) Uani 1 1 d . . .
H7A H 0.2152 0.7053 0.0893 0.086 Uiso 1 1 calc R . .
C8 C 0.451(3) 0.7129(8) 0.292(2) 0.070(5) Uani 1 1 d . . .
H8A H 0.4348 0.7497 0.3538 0.084 Uiso 1 1 calc R . .
C9 C 0.607(2) 0.6850(9) 0.305(2) 0.079(6) Uani 1 1 d . . .
H9A H 0.7197 0.6972 0.3855 0.094 Uiso 1 1 calc R . .
C10 C 0.584(3) 0.6410(10) 0.183(3) 0.080(6) Uani 1 1 d . . .
H10A H 0.6762 0.6188 0.1540 0.096 Uiso 1 1 calc R . .
O1 O 0.6448(9) 0.6027(5) 0.6131(10) 0.0409(19) Uani 1 1 d . . .
C11 C 0.6718(19) 0.6533(7) 0.7345(18) 0.055(4) Uani 1 1 d . . .
H11A H 0.6130 0.6451 0.8162 0.066 Uiso 1 1 calc R . .
H11B H 0.6292 0.6921 0.6778 0.066 Uiso 1 1 calc R . .
C12 C 0.865(2) 0.6553(9) 0.819(3) 0.085(6) Uani 1 1 d . . .
H12A H 0.9186 0.6833 0.7590 0.102 Uiso 1 1 calc R . .
H12B H 0.8941 0.6692 0.9346 0.102 Uiso 1 1 calc R . .
C13 C 0.9268(16) 0.5910(8) 0.8122(17) 0.052(3) Uani 1 1 d . . .
H13A H 0.9155 0.5664 0.9049 0.063 Uiso 1 1 calc R . .
H13B H 1.0470 0.5902 0.8150 0.063 Uiso 1 1 calc R . .
C14 C 0.8048(15) 0.5682(7) 0.6433(17) 0.048(3) Uani 1 1 d . . .
H14A H 0.8543 0.5759 0.5543 0.058 Uiso 1 1 calc R . .
H14B H 0.7838 0.5241 0.6478 0.058 Uiso 1 1 calc R . .
C15 C 0.283(2) 0.3057(9) 0.109(2) 0.078(6) Uani 1 1 d . . .
H15A H 0.1677 0.2958 0.0301 0.094 Uiso 1 1 calc R . .
C16 C 0.314(3) 0.3370(9) 0.256(3) 0.077(6) Uani 1 1 d . . .
H16A H 0.2234 0.3529 0.2995 0.092 Uiso 1 1 calc R . .
C17 C 0.472(4) 0.3331(10) 0.341(3) 0.100(8) Uani 1 1 d . . .
H17A H 0.5216 0.3454 0.4596 0.120 Uiso 1 1 calc R . .
C18 C 0.565(2) 0.2993(10) 0.252(3) 0.096(8) Uani 1 1 d . . .
H18A H 0.6825 0.2823 0.2976 0.115 Uiso 1 1 calc R . .
C19 C 0.439(4) 0.2836(7) 0.099(3) 0.088(7) Uani 1 1 d . . .
H19A H 0.4528 0.2536 0.0171 0.106 Uiso 1 1 calc R . .
C20 C 0.785(3) 0.3826(10) 0.072(3) 0.086(6) Uiso 1 1 d . . .
H20A H 0.8679 0.3513 0.1357 0.103 Uiso 1 1 calc R . .
C21 C 0.784(3) 0.4431(11) 0.113(3) 0.091(6) Uiso 1 1 d . . .
H21A H 0.8639 0.4613 0.2159 0.109 Uiso 1 1 calc R . .
C22 C 0.679(2) 0.4750(9) -0.008(2) 0.074(5) Uiso 1 1 d . . .
H22A H 0.6725 0.5203 -0.0122 0.089 Uiso 1 1 calc R . .
C23 C 0.6118(19) 0.4349(9) -0.1458(19) 0.060(4) Uani 1 1 d . . .
H23A H 0.5480 0.4470 -0.2624 0.072 Uiso 1 1 calc R . .
C24 C 0.677(3) 0.3770(9) -0.092(3) 0.092(8) Uani 1 1 d . . .
H24A H 0.6675 0.3406 -0.1638 0.110 Uiso 1 1 calc R . .
O2 O 0.2376(10) 0.3979(5) -0.1716(10) 0.046(2) Uani 1 1 d . . .
C25 C 0.0669(16) 0.4263(8) -0.2106(17) 0.052(4) Uani 1 1 d . . .
H25A H 0.0226 0.4207 -0.1171 0.062 Uiso 1 1 calc R . .
H25B H 0.0742 0.4703 -0.2300 0.062 Uiso 1 1 calc R . .
C26 C -0.047(2) 0.3967(16) -0.361(2) 0.112(9) Uani 1 1 d . . .
H26A H -0.0803 0.4256 -0.4542 0.135 Uiso 1 1 calc R . .
H26B H -0.1520 0.3821 -0.3411 0.135 Uiso 1 1 calc R . .
C27 C 0.050(3) 0.3439(12) -0.399(3) 0.112(8) Uiso 1 1 d . . .
H27A H 0.0159 0.3054 -0.3589 0.135 Uiso 1 1 calc R . .
H27B H 0.0272 0.3406 -0.5200 0.135 Uiso 1 1 calc R . .
C28 C 0.229(2) 0.3566(10) -0.314(2) 0.091(7) Uani 1 1 d . . .
H28A H 0.2800 0.3765 -0.3905 0.110 Uiso 1 1 calc R . .
H28B H 0.2912 0.3184 -0.2736 0.110 Uiso 1 1 calc R . .

loop_
_atom_site_aniso_label
_atom_site_aniso_U_11
_atom_site_aniso_U_22
_atom_site_aniso_U_33
_atom_site_aniso_U_23
_atom_site_aniso_U_13
_atom_site_aniso_U_12
Yb1 0.0317(2) 0.0268(2) 0.0281(2) -0.0022(2) 0.00747(17) -0.00009(19)
Yb2 0.0347(2) 0.0247(2) 0.0292(2) -0.0007(2) 0.00827(18) -0.0013(2)
S1 0.057(2) 0.049(2) 0.053(2) -0.0229(18) -0.0138(17) 0.0141(17)
S2 0.073(2) 0.046(2) 0.049(2) -0.0226(18) -0.0207(18) 0.0264(18)
C1 0.024(5) 0.111(16) 0.042(7) 0.004(9) 0.011(5) -0.010(7)
C2 0.082(11) 0.057(10) 0.085(12) -0.011(9) 0.060(10) -0.025(9)
C3 0.065(9) 0.081(13) 0.050(9) 0.010(8) 0.030(8) 0.003(8)
C4 0.051(8) 0.064(11) 0.088(13) -0.025(10) 0.036(9) -0.008(8)
C5 0.059(10) 0.074(13) 0.111(16) 0.022(11) 0.054(11) 0.032(9)
C6 0.108(15) 0.117(17) 0.024(8) -0.009(8) 0.019(8) -0.061(13)
C7 0.050(9) 0.081(13) 0.071(11) 0.043(10) 0.001(8) -0.003(8)
C8 0.103(14) 0.035(8) 0.079(12) 0.013(8) 0.040(11) -0.006(9)
C9 0.071(11) 0.081(14) 0.071(12) 0.031(11) 0.005(9) -0.042(10)
C10 0.082(13) 0.081(14) 0.094(15) 0.022(12) 0.051(12) 0.003(10)
O1 0.037(4) 0.038(5) 0.041(4) -0.011(5) 0.004(3) 0.012(4)
C11 0.066(9) 0.050(9) 0.041(8) -0.023(7) 0.006(6) 0.008(7)
C12 0.051(9) 0.078(12) 0.090(13) -0.051(10) -0.028(8) 0.005(8)
C13 0.047(7) 0.050(9) 0.045(7) 0.001(7) -0.005(5) 0.004(7)
C14 0.030(6) 0.050(8) 0.053(8) -0.009(6) -0.001(5) 0.010(5)
C15 0.079(11) 0.074(13) 0.062(11) 0.030(10) -0.003(9) -0.048(10)
C16 0.083(12) 0.076(14) 0.085(15) 0.032(12) 0.047(12) 0.017(10)
C17 0.20(3) 0.060(13) 0.062(13) 0.026(10) 0.079(18) -0.004(15)
C18 0.078(12) 0.068(13) 0.128(19) 0.074(14) 0.014(12) 0.005(10)
C19 0.18(2) 0.030(9) 0.094(15) -0.011(9) 0.095(16) -0.017(10)
C23 0.050(8) 0.095(14) 0.038(8) 0.018(8) 0.019(6) -0.013(8)
C24 0.125(18) 0.060(12) 0.14(2) -0.027(13) 0.118(18) -0.023(12)
O2 0.043(4) 0.050(5) 0.038(4) -0.009(5) 0.004(3) 0.012(5)
C25 0.038(7) 0.076(11) 0.038(7) -0.002(7) 0.007(6) 0.016(6)
C26 0.046(9) 0.20(3) 0.079(12) -0.068(18) 0.005(8) 0.006(14)
C28 0.059(9) 0.141(19) 0.052(10) -0.063(12) -0.013(7) 0.025(10)

loop_
_geom_bond_atom_site_label_1
_geom_bond_atom_site_label_2
_geom_bond_distance
_geom_bond_site_symmetry_2
_geom_bond_publ_flag
Yb1 O1 2.367(7) . ?
Yb1 C7 2.581(15) . ?
Yb1 C6 2.591(15) . ?
Yb1 C8 2.594(15) . ?
Yb1 C10 2.606(18) . ?
Yb1 C2 2.609(14) . ?
Yb1 C3 2.626(15) . ?
Yb1 C1 2.631(11) . ?
Yb1 C5 2.634(13) . ?
Yb1 C9 2.648(15) . ?
Yb1 C4 2.650(16) . ?
Yb1 S2 2.681(4) . ?
Yb2 O2 2.386(8) . ?
Yb2 C22 2.588(18) . ?
Yb2 C19 2.593(16) . ?
Yb2 C18 2.600(16) . ?
Yb2 C21 2.60(2) . ?
Yb2 C20 2.61(2) . ?
Yb2 C17 2.610(16) . ?
Yb2 C24 2.619(15) . ?
Yb2 C23 2.635(14) . ?
Yb2 C16 2.637(18) . ?
Yb2 C15 2.654(15) . ?
Yb2 S1 2.658(4) . ?
S1 S2 2.113(5) . ?
C1 C5 1.38(3) . ?
C1 C2 1.41(2) . ?
C1 H1A 0.9800 . ?
C2 C3 1.38(2) . ?
C2 H2A 0.9800 . ?
C3 C4 1.37(2) . ?
C3 H3A 0.9800 . ?
C4 C5 1.43(3) . ?
C4 H4A 0.9800 . ?
C5 H5A 0.9800 . ?
C6 C7 1.35(3) . ?
C6 C10 1.36(3) . ?
C6 H6A 0.9800 . ?
C7 C8 1.39(3) . ?
C7 H7A 0.9800 . ?
C8 C9 1.38(3) . ?
C8 H8A 0.9800 . ?
C9 C10 1.37(3) . ?
C9 H9A 0.9800 . ?
C10 H10A 0.9800 . ?
O1 C14 1.448(14) . ?
O1 C11 1.461(15) . ?
C11 C12 1.50(2) . ?
C11 H11A 0.9700 . ?
C11 H11B 0.9700 . ?
C12 C13 1.48(2) . ?
C12 H12A 0.9700 . ?
C12 H12B 0.9700 . ?
C13 C14 1.520(17) . ?
C13 H13A 0.9700 . ?
C13 H13B 0.9700 . ?
C14 H14A 0.9700 . ?
C14 H14B 0.9700 . ?
C15 C16 1.35(3) . ?
C15 C19 1.38(3) . ?
C15 H15A 0.9800 . ?
C16 C17 1.25(3) . ?
C16 H16A 0.9800 . ?
C17 C18 1.42(3) . ?
C17 H17A 0.9800 . ?
C18 C19 1.39(3) . ?
C18 H18A 0.9800 . ?
C19 H19A 0.9800 . ?
C20 C21 1.35(3) . ?
C20 C24 1.37(3) . ?
C20 H20A 0.9800 . ?
C21 C22 1.29(3) . ?
C21 H21A 0.9800 . ?
C22 C23 1.41(3) . ?
C22 H22A 0.9800 . ?
C23 C24 1.38(2) . ?
C23 H23A 0.9800 . ?
C24 H24A 0.9800 . ?
O2 C25 1.454(14) . ?
O2 C28 1.475(17) . ?
C25 C26 1.45(2) . ?
C25 H25A 0.9700 . ?
C25 H25B 0.9700 . ?
C26 C27 1.48(3) . ?
C26 H26A 0.9700 . ?
C26 H26B 0.9700 . ?
C27 C28 1.42(3) . ?
C27 H27A 0.9700 . ?
C27 H27B 0.9700 . ?
C28 H28A 0.9700 . ?
C28 H28B 0.9700 . ?
